data_4331007
loop_
_publ_author_name
'Aline Arnold'
'Christian Limberg'
'Ramona Metzinger'

_publ_contact_author_address
;
      Institut fuer Chemie
      Humboldt Universitaet zu Berlin
      Brook-Taylor-Str. 2
      12489 Berlin
      Germany
;
_publ_contact_author_email ramona.metzinger@chemie.hu-berlin.de
_publ_contact_author_fax 0049-30-20936966
_publ_contact_author_name 'Ramona Metzinger'
_publ_contact_author_phone 0049-30-20937391
_publ_section_title
;
 Chiral Tripodal Ligand Containing Three N-Heterocyclic Donor Functions
 and Its Copper Complexes: Crystallization of [LCuI]22+/[L2CuII]2+
 Stereoisomers and Tyrosinase Activity
;
_journal_name_full 'Inorganic Chemistry'
_journal_page_first 12210
_journal_page_last 12217
_journal_paper_doi 10.1021/ic301391s
_journal_volume 51
_journal_year 2012
_chemical_formula_moiety 'C54 H50 Cu1.35 N10 O2, 2(C F3 O3 S), 2(C2 H3 N)'
_chemical_formula_sum 'C60 H56 Cu1.35 F6 N12 O8 S2'
_chemical_formula_weight 1337.07
_chemical_name_systematic
; 
 ? 
;
_space_group_IT_number 2
_symmetry_cell_setting triclinic
_symmetry_space_group_name_Hall '-P 1'
_symmetry_space_group_name_H-M 'P -1'
_atom_sites_solution_hydrogens geom
_atom_sites_solution_primary direct
_atom_sites_solution_secondary difmap
_audit_creation_method SHELXL-97
_cell_angle_alpha 106.207(5)
_cell_angle_beta 105.279(5)
_cell_angle_gamma 110.881(4)
_cell_formula_units_Z 1
_cell_length_a 10.5204(6)
_cell_length_b 12.7204(7)
_cell_length_c 13.2698(9)
_cell_measurement_reflns_used 12531
_cell_measurement_temperature 100(2)
_cell_measurement_theta_max 27.60
_cell_measurement_theta_min 2.17
_cell_volume 1457.02(19)
_computing_cell_refinement 'STOE X-AREA'
_computing_data_collection 'STOE X-AREA'
_computing_data_reduction 'STOE X-RED'
_computing_molecular_graphics 'SHELXS97 (Sheldrick, 1997)'
_computing_publication_material 'SHELXS97 (Sheldrick, 1997)'
_computing_structure_refinement 'SHELXL-97 (Sheldrick, 1997)'
_computing_structure_solution SIR97
_diffrn_ambient_temperature 100(2)
_diffrn_detector_area_resol_mean 6.67
_diffrn_measured_fraction_theta_full 0.999
_diffrn_measured_fraction_theta_max 0.999
_diffrn_measurement_device 'Stoe IPDS-2t diffractometer'
_diffrn_measurement_method '\w-rotation,\w-incr.=1\%,319 exposures'
_diffrn_radiation_collimation '0.5 mm diameter monocapillary'
_diffrn_radiation_monochromator 'planar graphite'
_diffrn_radiation_source 'long fine focus sealed x-ray tube'
_diffrn_radiation_type MoK\a
_diffrn_radiation_wavelength 0.71073
_diffrn_reflns_av_R_equivalents 0.0827
_diffrn_reflns_av_unetI/netI 0.1301
_diffrn_reflns_limit_h_max 12
_diffrn_reflns_limit_h_min -12
_diffrn_reflns_limit_k_max 15
_diffrn_reflns_limit_k_min -14
_diffrn_reflns_limit_l_max 15
_diffrn_reflns_limit_l_min -16
_diffrn_reflns_number 14268
_diffrn_reflns_theta_full 25.50
_diffrn_reflns_theta_max 25.50
_diffrn_reflns_theta_min 2.17
_diffrn_standards_decay_% 'no decay'
_diffrn_standards_interval_count 0
_diffrn_standards_interval_time 0
_diffrn_standards_number 0
_exptl_absorpt_coefficient_mu 0.658
_exptl_absorpt_correction_T_max 0.9643
_exptl_absorpt_correction_T_min 0.9284
_exptl_absorpt_correction_type numerical
_exptl_absorpt_process_details 'STOE X-RED'
_exptl_crystal_colour green
_exptl_crystal_density_diffrn 1.524
_exptl_crystal_description block
_exptl_crystal_F_000 690.6
_exptl_crystal_size_max 0.14
_exptl_crystal_size_mid 0.11
_exptl_crystal_size_min 0.08
_refine_diff_density_max 0.789
_refine_diff_density_min -0.527
_refine_diff_density_rms 0.151
_refine_ls_extinction_coef 0.088(9)
_refine_ls_extinction_expression Fc^*^=kFc[1+0.001xFc^2^\l^3^/sin(2\q)]^-1/4^
_refine_ls_extinction_method SHELXL
_refine_ls_goodness_of_fit_ref 1.055
_refine_ls_hydrogen_treatment constr
_refine_ls_matrix_type full
_refine_ls_number_parameters 543
_refine_ls_number_reflns 5438
_refine_ls_number_restraints 259
_refine_ls_restrained_S_all 1.056
_refine_ls_R_factor_all 0.1553
_refine_ls_R_factor_gt 0.1004
_refine_ls_shift/su_max 0.004
_refine_ls_shift/su_mean 0.000
_refine_ls_structure_factor_coef Fsqd
_refine_ls_weighting_details 'calc w=1/[\s^2^(Fo^2^)+(0.1633P)^2^+0.0000P] where P=(Fo^2^+2Fc^2^)/3'
_refine_ls_weighting_scheme calc
_refine_ls_wR_factor_gt 0.2655
_refine_ls_wR_factor_ref 0.2907
_reflns_d_resolution_high 0.825
_reflns_d_resolution_low 9.377
_reflns_limit_h_max 12
_reflns_limit_h_min -12
_reflns_limit_k_max 14
_reflns_limit_k_min -15
_reflns_limit_l_max 16
_reflns_limit_l_min 0
_reflns_number_gt 3016
_reflns_number_total 5438
_reflns_threshold_expression >2sigma(I)
_cod_data_source_file ic301391s_si_001_1.cif
_cod_data_source_block aa278_supportinginfo_complex2
_cod_database_code 4331007

loop_
_symmetry_equiv_pos_as_xyz
'x, y, z'
'-x, -y, -z'

loop_
_atom_site_label
_atom_site_type_symbol
_atom_site_fract_x
_atom_site_fract_y
_atom_site_fract_z
_atom_site_U_iso_or_equiv
_atom_site_adp_type
_atom_site_occupancy
_atom_site_symmetry_multiplicity
_atom_site_calc_flag
_atom_site_refinement_flags
_atom_site_disorder_assembly
_atom_site_disorder_group
Cu1 Cu 0.0000 0.5000 0.5000 0.0436(7) Uani 0.649(3) 2 d SP . .
Cu2 Cu 0.0576(2) 0.5066(2) 0.4165(2) 0.0403(9) Uani 0.351(3) 1 d P . .
C1 C 0.0481(8) 0.2771(6) 0.5290(6) 0.0463(16) Uani 1 1 d U . .
C2 C 0.1483(9) 0.1559(8) 0.4353(8) 0.073(3) Uani 1 1 d . . .
H2A H 0.0846 0.1441 0.3601 0.110 Uiso 1 1 calc R A .
H2B H 0.1610 0.0819 0.4283 0.110 Uiso 1 1 calc R . .
H2C H 0.2457 0.2274 0.4634 0.110 Uiso 1 1 calc R . .
C3 C 0.1896(7) 0.3960(6) 0.5681(6) 0.0412(15) Uani 1 1 d . A .
C4 C 0.3518(7) 0.5765(6) 0.5945(6) 0.0443(16) Uani 1 1 d . A .
C5 C 0.4245(7) 0.5371(6) 0.6652(5) 0.0393(15) Uani 1 1 d . . .
C6 C 0.3526(8) 0.3495(7) 0.7109(6) 0.0487(17) Uani 1 1 d . . .
H6A H 0.2686 0.2661 0.6747 0.073 Uiso 1 1 calc R A .
H6B H 0.3677 0.3895 0.7908 0.073 Uiso 1 1 calc R . .
H6C H 0.4427 0.3444 0.7088 0.073 Uiso 1 1 calc R . .
C7 C 0.4183(5) 0.6929(4) 0.5798(4) 0.0462(16) Uani 1 1 d G . .
C8 C 0.3897(6) 0.6920(5) 0.4713(4) 0.062(2) Uani 1 1 d G A .
H8 H 0.3234 0.6169 0.4052 0.075 Uiso 1 1 calc R . .
C9 C 0.4578(6) 0.8005(5) 0.4593(5) 0.066(2) Uani 1 1 d G A .
H9 H 0.4382 0.7998 0.3850 0.079 Uiso 1 1 calc R . .
C10 C 0.5546(6) 0.9100(5) 0.5558(5) 0.062(2) Uani 1 1 d G A .
H10 H 0.6012 0.9843 0.5476 0.075 Uiso 1 1 calc R . .
C11 C 0.5832(5) 0.9109(4) 0.6643(5) 0.059(2) Uani 1 1 d G A .
H11 H 0.6495 0.9860 0.7304 0.071 Uiso 1 1 calc R . .
C12 C 0.5151(5) 0.8024(4) 0.6763(4) 0.0486(17) Uani 1 1 d G A .
H12 H 0.5347 0.8031 0.7506 0.058 Uiso 1 1 calc R . .
C13 C 0.5836(10) 0.6022(12) 0.7478(8) 0.041(4) Uani 0.649(3) 1 d PGU A 1
C14 C 0.6196(9) 0.6307(11) 0.8627(8) 0.045(3) Uani 0.649(3) 1 d PGU A 1
H14 H 0.5434 0.6140 0.8906 0.053 Uiso 0.649(3) 1 calc PR A 1
C15 C 0.7659(10) 0.6835(10) 0.9374(8) 0.055(4) Uani 0.649(3) 1 d PGU A 1
H15 H 0.7909 0.7032 1.0168 0.066 Uiso 0.649(3) 1 calc PR A 1
C16 C 0.8762(10) 0.7077(9) 0.8971(8) 0.054(3) Uani 0.649(3) 1 d PGU A 1
H16 H 0.9773 0.7441 0.9487 0.065 Uiso 0.649(3) 1 calc PR A 1
C17 C 0.8402(10) 0.6791(9) 0.7822(9) 0.052(3) Uani 0.649(3) 1 d PGU A 1
H17 H 0.9163 0.6958 0.7543 0.063 Uiso 0.649(3) 1 calc PR A 1
C18 C 0.6938(10) 0.6264(11) 0.7075(8) 0.044(3) Uani 0.649(3) 1 d PGU A 1
H18 H 0.6689 0.6066 0.6281 0.053 Uiso 0.649(3) 1 calc PR A 1
C132 C 0.5840(16) 0.586(2) 0.7282(13) 0.034(6) Uani 0.351(3) 1 d PGU A 2
C142 C 0.6421(15) 0.6144(18) 0.8461(13) 0.042(6) Uani 0.351(3) 1 d PGU A 2
H142 H 0.5768 0.5925 0.8828 0.050 Uiso 0.351(3) 1 calc PR A 2
C152 C 0.7967(14) 0.6756(14) 0.9097(12) 0.028(4) Uani 0.351(3) 1 d PGU A 2
H152 H 0.8361 0.6950 0.9894 0.033 Uiso 0.351(3) 1 calc PR A 2
C162 C 0.8932(14) 0.7080(13) 0.8554(12) 0.029(4) Uani 0.351(3) 1 d PGU A 2
H162 H 0.9978 0.7494 0.8984 0.034 Uiso 0.351(3) 1 calc PR A 2
C172 C 0.8351(15) 0.6792(15) 0.7375(12) 0.036(5) Uani 0.351(3) 1 d PGU A 2
H172 H 0.9004 0.7012 0.7008 0.043 Uiso 0.351(3) 1 calc PR A 2
C182 C 0.6805(17) 0.6181(19) 0.6739(13) 0.038(5) Uani 0.351(3) 1 d PGU A 2
H182 H 0.6411 0.5987 0.5942 0.045 Uiso 0.351(3) 1 calc PR A 2
C19 C -0.0741(7) 0.2495(6) 0.4178(6) 0.0429(16) Uani 1 1 d . A .
C20 C -0.2617(8) 0.1431(7) 0.2487(6) 0.0485(17) Uani 1 1 d . A .
H20 H -0.3412 0.0774 0.1801 0.058 Uiso 1 1 calc R . .
C21 C -0.2053(7) 0.2637(7) 0.2732(7) 0.0487(17) Uani 1 1 d . A .
H21 H -0.2410 0.2987 0.2248 0.058 Uiso 1 1 calc R . .
C22 C -0.2204(9) 0.0146(8) 0.3525(8) 0.067(2) Uani 1 1 d . A .
H22A H -0.1591 -0.0209 0.3282 0.100 Uiso 1 1 calc R . .
H22B H -0.3257 -0.0422 0.3032 0.100 Uiso 1 1 calc R . .
H22C H -0.2027 0.0277 0.4323 0.100 Uiso 1 1 calc R . .
C23 C -0.0083(11) 0.2968(9) 0.6297(8) 0.033(3) Uani 0.649(3) 1 d PGU A 1
C24 C -0.0343(11) 0.2237(9) 0.6879(8) 0.053(3) Uani 0.649(3) 1 d PGU A 1
H24 H -0.0266 0.1492 0.6652 0.063 Uiso 0.649(3) 1 calc PR A 1
C25 C -0.0712(11) 0.2577(10) 0.7788(8) 0.056(4) Uani 0.649(3) 1 d PGU A 1
H25 H -0.0892 0.2069 0.8193 0.067 Uiso 0.649(3) 1 calc PR A 1
C26 C -0.0822(11) 0.3649(10) 0.8115(8) 0.063(4) Uani 0.649(3) 1 d PGU A 1
H26 H -0.1078 0.3886 0.8747 0.076 Uiso 0.649(3) 1 calc PR A 1
C27 C -0.0562(13) 0.4380(10) 0.7532(9) 0.070(4) Uani 0.649(3) 1 d PGU . 1
H27 H -0.0639 0.5125 0.7759 0.084 Uiso 0.649(3) 1 calc PR A 1
N5 N -0.0193(12) 0.4040(9) 0.6623(8) 0.050(4) Uani 0.649(3) 1 d PGU . 1
C232 C -0.005(2) 0.2789(17) 0.6129(15) 0.054(7) Uani 0.351(3) 1 d PGU A 2
C242 C -0.0153(19) 0.1981(15) 0.6648(14) 0.041(5) Uani 0.351(3) 1 d PGU A 2
H242 H 0.0083 0.1328 0.6389 0.049 Uiso 0.351(3) 1 calc PR A 2
C252 C -0.0599(15) 0.2121(14) 0.7542(13) 0.036(5) Uani 0.351(3) 1 d PGU A 2
H252 H -0.0673 0.1563 0.7899 0.044 Uiso 0.351(3) 1 calc PR A 2
C262 C -0.0940(15) 0.3068(14) 0.7917(12) 0.030(4) Uani 0.351(3) 1 d PGU A 2
H262 H -0.1248 0.3164 0.8534 0.037 Uiso 0.351(3) 1 calc PR A 2
C272 C -0.0834(17) 0.3876(15) 0.7399(12) 0.041(5) Uani 0.351(3) 1 d PGU A 2
H272 H -0.1069 0.4530 0.7658 0.049 Uiso 0.351(3) 1 calc PR A 2
N52 N -0.039(2) 0.3737(17) 0.6505(14) 0.034(5) Uani 0.351(3) 1 d PGU . 2
N1 N 0.2035(6) 0.4880(5) 0.5353(5) 0.0479(14) Uani 1 1 d . . .
N2 N 0.3202(6) 0.4233(5) 0.6477(4) 0.0390(13) Uani 1 1 d . A .
N3 N -0.0884(6) 0.3295(6) 0.3784(6) 0.0527(16) Uani 1 1 d . . .
N4 N -0.1814(6) 0.1328(5) 0.3431(5) 0.0484(15) Uani 1 1 d . . .
O1 O 0.0807(6) 0.1771(5) 0.5145(5) 0.0562(14) Uani 1 1 d . A .
O101 O 0.4643(14) 0.8526(12) 1.0248(12) 0.082(4) Uani 0.649(3) 1 d PDU A 1
O102 O 0.2382(10) 0.7733(10) 1.0295(9) 0.052(2) Uani 0.649(3) 1 d PDU A 1
O103 O 0.4310(10) 0.7906(9) 1.1903(7) 0.052(2) Uani 0.649(3) 1 d PDU A 1
S100 S 0.3855(9) 0.7763(8) 1.0736(7) 0.064(3) Uani 0.649(3) 1 d PDU A 1
C100 C 0.3232(12) 0.6127(9) 0.9970(9) 0.064(4) Uani 0.649(3) 1 d PDU A 1
F101 F 0.2781(12) 0.5741(10) 0.8848(7) 0.074(3) Uani 0.649(3) 1 d PDU A 1
F102 F 0.4374(12) 0.5878(10) 1.0297(8) 0.088(3) Uani 0.649(3) 1 d PDU A 1
F103 F 0.2169(12) 0.5393(8) 1.0161(9) 0.083(3) Uani 0.649(3) 1 d PDU A 1
O201 O 0.421(2) 0.8386(18) 1.1833(12) 0.059(5) Uani 0.351(3) 1 d PDU A 2
O202 O 0.4989(19) 0.826(2) 1.042(2) 0.075(7) Uani 0.351(3) 1 d PDU A 2
O203 O 0.2053(17) 0.716(3) 1.002(2) 0.108(10) Uani 0.351(3) 1 d PDU A 2
S200 S 0.3655(14) 0.7815(13) 1.0615(11) 0.047(3) Uani 0.351(3) 1 d PDU A 2
C200 C 0.3818(18) 0.6409(15) 1.0111(14) 0.058(7) Uani 0.351(3) 1 d PDU A 2
F201 F 0.5264(17) 0.6734(17) 1.0631(14) 0.076(4) Uani 0.351(3) 1 d PDU A 2
F202 F 0.302(2) 0.5643(18) 1.0491(18) 0.096(6) Uani 0.351(3) 1 d PDU A 2
F203 F 0.339(2) 0.602(2) 0.8968(14) 0.077(6) Uani 0.351(3) 1 d PDU A 2
N300 N 0.9642(12) 0.9761(9) 1.1570(8) 0.095(3) Uani 1 1 d . . .
C301 C 0.8807(12) 0.9754(8) 1.0820(8) 0.071(2) Uani 1 1 d . . .
C302 C 0.7751(10) 0.9726(9) 0.9869(8) 0.071(2) Uani 1 1 d . . .
H30A H 0.7929 0.9431 0.9180 0.107 Uiso 1 1 calc R . .
H30B H 0.7856 1.0560 1.0030 0.107 Uiso 1 1 calc R . .
H30C H 0.6743 0.9168 0.9743 0.107 Uiso 1 1 calc R . .

loop_
_atom_site_aniso_label
_atom_site_aniso_U_11
_atom_site_aniso_U_22
_atom_site_aniso_U_33
_atom_site_aniso_U_23
_atom_site_aniso_U_13
_atom_site_aniso_U_12
Cu1 0.0340(10) 0.0379(11) 0.0515(12) 0.0146(8) 0.0122(8) 0.0159(8)
Cu2 0.0345(13) 0.0508(16) 0.0434(15) 0.0252(11) 0.0220(10) 0.0189(11)
C1 0.042(4) 0.040(4) 0.045(4) 0.008(3) 0.012(3) 0.017(3)
C2 0.049(5) 0.061(5) 0.077(6) -0.008(4) 0.010(4) 0.032(4)
C3 0.035(3) 0.045(4) 0.039(3) 0.016(3) 0.014(3) 0.016(3)
C4 0.042(4) 0.036(4) 0.047(4) 0.012(3) 0.014(3) 0.016(3)
C5 0.033(3) 0.041(4) 0.035(3) 0.012(3) 0.014(3) 0.011(3)
C6 0.039(4) 0.053(4) 0.049(4) 0.028(4) 0.013(3) 0.015(3)
C7 0.041(4) 0.044(4) 0.056(4) 0.022(3) 0.019(3) 0.022(3)
C8 0.070(5) 0.058(5) 0.064(5) 0.030(4) 0.021(4) 0.036(4)
C9 0.065(5) 0.075(6) 0.083(6) 0.052(5) 0.035(5) 0.041(5)
C10 0.042(4) 0.053(5) 0.099(7) 0.038(5) 0.025(4) 0.025(4)
C11 0.036(4) 0.054(5) 0.082(6) 0.028(4) 0.018(4) 0.022(3)
C12 0.040(4) 0.038(4) 0.060(4) 0.015(3) 0.018(3) 0.016(3)
C13 0.034(5) 0.042(6) 0.048(5) 0.017(4) 0.018(4) 0.018(4)
C14 0.042(5) 0.048(5) 0.042(5) 0.014(4) 0.017(4) 0.022(4)
C15 0.053(5) 0.054(5) 0.053(5) 0.023(4) 0.020(4) 0.021(4)
C16 0.047(5) 0.055(5) 0.058(5) 0.022(4) 0.018(4) 0.025(4)
C17 0.048(5) 0.055(5) 0.055(5) 0.023(4) 0.027(4) 0.022(4)
C18 0.041(5) 0.046(5) 0.042(5) 0.016(4) 0.019(4) 0.018(3)
C132 0.031(8) 0.034(8) 0.036(7) 0.010(5) 0.014(5) 0.017(5)
C142 0.039(7) 0.043(8) 0.043(8) 0.015(5) 0.018(5) 0.020(5)
C152 0.027(6) 0.030(6) 0.026(6) 0.010(4) 0.013(4) 0.012(4)
C162 0.027(5) 0.031(6) 0.026(6) 0.010(4) 0.011(4) 0.012(4)
C172 0.036(6) 0.039(6) 0.034(6) 0.016(4) 0.017(4) 0.015(4)
C182 0.036(7) 0.040(7) 0.036(7) 0.011(5) 0.018(5) 0.017(5)
C19 0.031(3) 0.040(4) 0.053(4) 0.014(3) 0.017(3) 0.015(3)
C20 0.038(4) 0.051(5) 0.043(4) 0.012(3) 0.010(3) 0.018(3)
C21 0.035(4) 0.058(5) 0.058(4) 0.027(4) 0.022(3) 0.022(3)
C22 0.048(4) 0.052(5) 0.084(6) 0.034(4) 0.012(4) 0.013(4)
C23 0.029(4) 0.030(4) 0.033(4) 0.011(3) 0.012(3) 0.011(3)
C24 0.056(5) 0.052(5) 0.050(5) 0.025(4) 0.024(4) 0.021(4)
C25 0.057(5) 0.056(5) 0.055(5) 0.023(4) 0.027(4) 0.023(4)
C26 0.063(5) 0.064(6) 0.062(5) 0.027(4) 0.032(4) 0.024(4)
C27 0.070(6) 0.072(6) 0.068(5) 0.022(4) 0.035(4) 0.032(4)
N5 0.046(5) 0.048(5) 0.054(5) 0.019(4) 0.024(4) 0.019(4)
C232 0.053(8) 0.054(9) 0.056(7) 0.026(5) 0.022(6) 0.023(5)
C242 0.039(6) 0.042(7) 0.042(7) 0.015(5) 0.019(5) 0.019(5)
C252 0.036(6) 0.033(6) 0.039(6) 0.018(5) 0.013(4) 0.016(4)
C262 0.029(5) 0.035(6) 0.031(6) 0.014(4) 0.018(4) 0.014(4)
C272 0.041(6) 0.041(6) 0.042(6) 0.015(5) 0.017(4) 0.021(5)
N52 0.032(6) 0.037(6) 0.029(6) 0.011(4) 0.017(4) 0.012(4)
N1 0.044(3) 0.040(3) 0.047(3) 0.011(3) 0.008(3) 0.018(3)
N2 0.036(3) 0.044(3) 0.037(3) 0.015(2) 0.017(2) 0.018(2)
N3 0.034(3) 0.043(3) 0.068(4) 0.020(3) 0.007(3) 0.016(3)
N4 0.033(3) 0.045(3) 0.052(3) 0.015(3) 0.010(3) 0.010(3)
O1 0.049(3) 0.042(3) 0.063(3) 0.015(2) 0.007(3) 0.024(2)
O101 0.076(5) 0.076(5) 0.092(5) 0.048(4) 0.039(4) 0.020(4)
O102 0.050(4) 0.053(4) 0.064(4) 0.029(3) 0.024(3) 0.030(3)
O103 0.052(4) 0.052(4) 0.047(4) 0.016(3) 0.017(3) 0.024(3)
S100 0.065(4) 0.052(3) 0.055(3) 0.023(2) 0.015(2) 0.014(2)
C100 0.066(5) 0.072(6) 0.056(5) 0.037(4) 0.025(4) 0.025(4)
F101 0.075(5) 0.069(5) 0.067(4) 0.013(3) 0.030(3) 0.032(4)
F102 0.101(5) 0.098(5) 0.083(4) 0.044(3) 0.033(3) 0.060(4)
F103 0.089(5) 0.071(4) 0.088(4) 0.042(3) 0.038(4) 0.029(3)
O201 0.056(6) 0.056(7) 0.061(7) 0.015(5) 0.024(4) 0.029(5)
O202 0.069(8) 0.075(8) 0.079(8) 0.031(5) 0.027(5) 0.035(6)
O203 0.102(11) 0.116(11) 0.106(11) 0.041(6) 0.048(6) 0.050(6)
S200 0.026(3) 0.049(5) 0.054(5) 0.011(3) 0.019(3) 0.011(3)
C200 0.059(8) 0.061(8) 0.059(8) 0.026(5) 0.023(5) 0.031(5)
F201 0.074(6) 0.083(6) 0.079(6) 0.038(4) 0.027(4) 0.044(4)
F202 0.094(7) 0.088(7) 0.107(7) 0.048(5) 0.031(5) 0.044(5)
F203 0.075(7) 0.080(7) 0.075(7) 0.024(5) 0.030(5) 0.040(5)
N300 0.115(7) 0.082(6) 0.055(5) 0.001(4) 0.015(5) 0.048(6)
C301 0.079(6) 0.057(5) 0.057(5) 0.003(4) 0.029(5) 0.026(5)
C302 0.056(5) 0.066(6) 0.066(5) 0.021(4) 0.021(4) 0.010(4)

loop_
_atom_type_symbol
_atom_type_description
_atom_type_scat_dispersion_real
_atom_type_scat_dispersion_imag
_atom_type_scat_source
C C 0.0033 0.0016 'International Tables Vol C Tables 4.2.6.8 and 6.1.1.4'
H H 0.0000 0.0000 'International Tables Vol C Tables 4.2.6.8 and 6.1.1.4'
N N 0.0061 0.0033 'International Tables Vol C Tables 4.2.6.8 and 6.1.1.4'
O O 0.0106 0.0060 'International Tables Vol C Tables 4.2.6.8 and 6.1.1.4'
F F 0.0171 0.0103 'International Tables Vol C Tables 4.2.6.8 and 6.1.1.4'
S S 0.1246 0.1234 'International Tables Vol C Tables 4.2.6.8 and 6.1.1.4'
Cu Cu 0.3201 1.2651 'International Tables Vol C Tables 4.2.6.8 and 6.1.1.4'

loop_
_geom_angle_atom_site_label_1
_geom_angle_atom_site_label_2
_geom_angle_atom_site_label_3
_geom_angle
_geom_angle_site_symmetry_1
_geom_angle_site_symmetry_3
Cu2 Cu1 Cu2 180.00(8) 2_566 .
Cu2 Cu1 N3 71.5(2) 2_566 2_566
Cu2 Cu1 N3 108.5(2) . 2_566
Cu2 Cu1 N3 108.5(2) 2_566 .
Cu2 Cu1 N3 71.5(2) . .
N3 Cu1 N3 179.999(1) 2_566 .
Cu2 Cu1 N1 114.12(19) 2_566 .
Cu2 Cu1 N1 65.88(19) . .
N3 Cu1 N1 95.7(2) 2_566 .
N3 Cu1 N1 84.3(2) . .
Cu2 Cu1 N1 65.88(19) 2_566 2_566
Cu2 Cu1 N1 114.12(19) . 2_566
N3 Cu1 N1 84.3(2) 2_566 2_566
N3 Cu1 N1 95.7(2) . 2_566
N1 Cu1 N1 179.999(1) . 2_566
Cu1 Cu2 N5 118.1(12) . 2_566
Cu1 Cu2 N52 116.2(17) . 2_566
N5 Cu2 N52 8(3) 2_566 2_566
Cu1 Cu2 N1 74.8(2) . .
N5 Cu2 N1 149.4(14) 2_566 .
N52 Cu2 N1 142(2) 2_566 .
Cu1 Cu2 N3 67.9(2) . .
N5 Cu2 N3 124.2(13) 2_566 .
N52 Cu2 N3 132(2) 2_566 .
N1 Cu2 N3 86.1(3) . .
Cu1 Cu2 C27 147.9(10) . 2_566
N5 Cu2 C27 31.4(4) 2_566 2_566
N52 Cu2 C27 36(2) 2_566 2_566
N1 Cu2 C27 135.6(11) . 2_566
N3 Cu2 C27 116.1(10) . 2_566
Cu1 Cu2 Cu2 0.0 . 2_566
N5 Cu2 Cu2 118.1(12) 2_566 2_566
N52 Cu2 Cu2 116.2(17) 2_566 2_566
N1 Cu2 Cu2 74.8(2) . 2_566
N3 Cu2 Cu2 67.9(2) . 2_566
C27 Cu2 Cu2 147.9(10) 2_566 2_566
C232 C1 O1 102.7(9) . .
C232 C1 C3 111.4(10) . .
O1 C1 C3 109.9(5) . .
C232 C1 C19 110.0(10) . .
O1 C1 C19 109.6(5) . .
C3 C1 C19 112.8(6) . .
O1 C1 C23 109.4(6) . .
C3 C1 C23 106.0(6) . .
C19 C1 C23 109.2(6) . .
O1 C2 H2A 109.5 . .
O1 C2 H2B 109.5 . .
H2A C2 H2B 109.5 . .
O1 C2 H2C 109.5 . .
H2A C2 H2C 109.5 . .
H2B C2 H2C 109.5 . .
N1 C3 N2 110.6(6) . .
N1 C3 C1 127.2(6) . .
N2 C3 C1 122.2(6) . .
C5 C4 N1 108.7(6) . .
C5 C4 C7 126.7(6) . .
N1 C4 C7 124.6(6) . .
C4 C5 N2 106.4(6) . .
C4 C5 C132 129.1(10) . .
N2 C5 C132 123.1(10) . .
C4 C5 C13 128.4(8) . .
N2 C5 C13 125.2(7) . .
N2 C6 H6A 109.5 . .
N2 C6 H6B 109.5 . .
H6A C6 H6B 109.5 . .
N2 C6 H6C 109.5 . .
H6A C6 H6C 109.5 . .
H6B C6 H6C 109.5 . .
C8 C7 C12 120.0 . .
C8 C7 C4 120.8(4) . .
C12 C7 C4 119.1(4) . .
C7 C8 C9 120.0 . .
C7 C8 H8 120.0 . .
C9 C8 H8 120.0 . .
C10 C9 C8 120.0 . .
C10 C9 H9 120.0 . .
C8 C9 H9 120.0 . .
C9 C10 C11 120.0 . .
C9 C10 H10 120.0 . .
C11 C10 H10 120.0 . .
C12 C11 C10 120.0 . .
C12 C11 H11 120.0 . .
C10 C11 H11 120.0 . .
C11 C12 C7 120.0 . .
C11 C12 H12 120.0 . .
C7 C12 H12 120.0 . .
C14 C13 C18 120.0 . .
C14 C13 C5 120.2(6) . .
C18 C13 C5 119.7(6) . .
C13 C14 C15 120.0 . .
C13 C14 H14 120.0 . .
C15 C14 H14 120.0 . .
C14 C15 C16 120.0 . .
C14 C15 H15 120.0 . .
C16 C15 H15 120.0 . .
C17 C16 C15 120.0 . .
C17 C16 H16 120.0 . .
C15 C16 H16 120.0 . .
C16 C17 C18 120.0 . .
C16 C17 H17 120.0 . .
C18 C17 H17 120.0 . .
C17 C18 C13 120.0 . .
C17 C18 H18 120.0 . .
C13 C18 H18 120.0 . .
C142 C132 C182 120.0 . .
C142 C132 C5 120.0(10) . .
C182 C132 C5 119.5(10) . .
C132 C142 C152 120.0 . .
C132 C142 H142 120.0 . .
C152 C142 H142 120.0 . .
C142 C152 C162 120.0 . .
C142 C152 H152 120.0 . .
C162 C152 H152 120.0 . .
C172 C162 C152 120.0 . .
C172 C162 H162 120.0 . .
C152 C162 H162 120.0 . .
C162 C172 C182 120.0 . .
C162 C172 H172 120.0 . .
C182 C172 H172 120.0 . .
C172 C182 C132 120.0 . .
C172 C182 H182 120.0 . .
C132 C182 H182 120.0 . .
N3 C19 N4 110.6(6) . .
N3 C19 C1 126.5(6) . .
N4 C19 C1 122.8(6) . .
C21 C20 N4 106.4(6) . .
C21 C20 H20 126.8 . .
N4 C20 H20 126.8 . .
C20 C21 N3 109.9(7) . .
C20 C21 H21 125.1 . .
N3 C21 H21 125.1 . .
N4 C22 H22A 109.5 . .
N4 C22 H22B 109.5 . .
H22A C22 H22B 109.5 . .
N4 C22 H22C 109.5 . .
H22A C22 H22C 109.5 . .
H22B C22 H22C 109.5 . .
C24 C23 N5 120.0 . .
C24 C23 C1 126.6(6) . .
N5 C23 C1 113.2(6) . .
C25 C24 C23 120.0 . .
C25 C24 H24 120.0 . .
C23 C24 H24 120.0 . .
C24 C25 C26 120.0 . .
C24 C25 H25 120.0 . .
C26 C25 H25 120.0 . .
C27 C26 C25 120.0 . .
C27 C26 H26 120.0 . .
C25 C26 H26 120.0 . .
C26 C27 N5 120.0 . .
C26 C27 Cu2 158.3(4) . 2_566
C26 C27 H27 120.0 . .
N5 C27 H27 120.0 . .
Cu2 C27 H27 77.9 2_566 .
C27 N5 C23 120.0 . .
C27 N5 Cu2 104.6(6) . 2_566
C23 N5 Cu2 131.8(6) . 2_566
C1 C232 C242 123.9(12) . .
C1 C232 N52 115.9(12) . .
C242 C232 N52 120.0 . .
C252 C242 C232 120.0 . .
C252 C242 H242 120.0 . .
C232 C242 H242 120.0 . .
C262 C252 C242 120.0 . .
C262 C252 H252 120.0 . .
C242 C252 H252 120.0 . .
C252 C262 C272 120.0 . .
C252 C262 H262 120.0 . .
C272 C262 H262 120.0 . .
C262 C272 N52 120.0 . .
C262 C272 H272 120.0 . .
N52 C272 H272 120.0 . .
C272 N52 C232 120.0 . .
C272 N52 Cu2 109.7(8) . 2_566
C232 N52 Cu2 129.9(8) . 2_566
C3 N1 C4 106.4(6) . .
C3 N1 Cu2 131.8(5) . .
C4 N1 Cu2 121.7(5) . .
C3 N1 Cu1 108.4(4) . .
C4 N1 Cu1 132.7(5) . .
C3 N2 C5 107.9(5) . .
C3 N2 C6 128.3(6) . .
C5 N2 C6 123.8(5) . .
C19 N3 C21 106.8(6) . .
C19 N3 Cu1 113.9(5) . .
C21 N3 Cu1 133.9(5) . .
C19 N3 Cu2 131.9(5) . .
C21 N3 Cu2 117.9(5) . .
C19 N4 C20 106.3(6) . .
C19 N4 C22 131.4(7) . .
C20 N4 C22 122.2(6) . .
C1 O1 C2 116.1(6) . .
O103 S100 O101 128.4(9) . .
O103 S100 O102 111.9(8) . .
O101 S100 O102 100.1(9) . .
O103 S100 C100 101.6(7) . .
O101 S100 C100 113.6(8) . .
O102 S100 C100 97.2(7) . .
F103 C100 F101 106.8(10) . .
F103 C100 F102 105.9(9) . .
F101 C100 F102 104.8(10) . .
F103 C100 S100 114.8(8) . .
F101 C100 S100 114.5(8) . .
F102 C100 S100 109.3(8) . .
O201 S200 O202 102.0(16) . .
O201 S200 O203 115.4(16) . .
O202 S200 O203 142.0(18) . .
O201 S200 C200 112.3(14) . .
O202 S200 C200 79.2(13) . .
O203 S200 C200 92.3(15) . .
F201 C200 F203 110.7(16) . .
F201 C200 F202 109.1(16) . .
F203 C200 F202 117.0(18) . .
F201 C200 S200 105.8(13) . .
F203 C200 S200 107.0(13) . .
F202 C200 S200 106.5(14) . .
N300 C301 C302 179.1(10) . .
C301 C302 H30A 109.5 . .
C301 C302 H30B 109.5 . .
H30A C302 H30B 109.5 . .
C301 C302 H30C 109.5 . .
H30A C302 H30C 109.5 . .
H30B C302 H30C 109.5 . .

loop_
_geom_bond_atom_site_label_1
_geom_bond_atom_site_label_2
_geom_bond_distance
_geom_bond_site_symmetry_2
Cu1 Cu2 1.404(2) 2_566
Cu1 Cu2 1.404(2) .
Cu1 N3 1.997(6) 2_566
Cu1 N3 1.997(6) .
Cu1 N1 2.137(6) .
Cu1 N1 2.137(6) 2_566
Cu2 N5 1.82(3) 2_566
Cu2 N52 2.01(6) 2_566
Cu2 N1 2.021(6) .
Cu2 N3 2.044(7) .
Cu2 C27 2.54(4) 2_566
Cu2 Cu2 2.808(4) 2_566
C1 C232 1.367(17) .
C1 O1 1.408(9) .
C1 C3 1.524(9) .
C1 C19 1.531(10) .
C1 C23 1.593(11) .
C2 O1 1.433(10) .
C2 H2A 0.9800 .
C2 H2B 0.9800 .
C2 H2C 0.9800 .
C3 N1 1.333(9) .
C3 N2 1.347(8) .
C4 C5 1.369(10) .
C4 N1 1.388(9) .
C4 C7 1.488(8) .
C5 N2 1.379(8) .
C5 C132 1.459(16) .
C5 C13 1.492(10) .
C6 N2 1.489(9) .
C6 H6A 0.9800 .
C6 H6B 0.9800 .
C6 H6C 0.9800 .
C7 C8 1.387(7) .
C7 C12 1.387(7) .
C8 C9 1.386(9) .
C8 H8 0.9500 .
C9 C10 1.386(9) .
C9 H9 0.9500 .
C10 C11 1.387(8) .
C10 H10 0.9500 .
C11 C12 1.386(8) .
C11 H11 0.9500 .
C12 H12 0.9500 .
C13 C14 1.375(6) .
C13 C18 1.375(6) .
C14 C15 1.375(6) .
C14 H14 0.9500 .
C15 C16 1.375(6) .
C15 H15 0.9500 .
C16 C17 1.375(6) .
C16 H16 0.9500 .
C17 C18 1.375(6) .
C17 H17 0.9500 .
C18 H18 0.9500 .
C132 C142 1.404(10) .
C132 C182 1.404(10) .
C142 C152 1.404(10) .
C142 H142 0.9500 .
C152 C162 1.404(10) .
C152 H152 0.9500 .
C162 C172 1.404(10) .
C162 H162 0.9500 .
C172 C182 1.404(10) .
C172 H172 0.9500 .
C182 H182 0.9500 .
C19 N3 1.303(9) .
C19 N4 1.362(9) .
C20 C21 1.335(11) .
C20 N4 1.383(9) .
C20 H20 0.9500 .
C21 N3 1.368(9) .
C21 H21 0.9500 .
C22 N4 1.461(10) .
C22 H22A 0.9800 .
C22 H22B 0.9800 .
C22 H22C 0.9800 .
C23 C24 1.367(6) .
C23 N5 1.367(6) .
C24 C25 1.367(6) .
C24 H24 0.9500 .
C25 C26 1.367(6) .
C25 H25 0.9500 .
C26 C27 1.367(6) .
C26 H26 0.9500 .
C27 N5 1.367(6) .
C27 Cu2 2.539(10) 2_566
C27 H27 0.9500 .
N5 Cu2 1.822(10) 2_566
C232 C242 1.377(10) .
C232 N52 1.377(10) .
C242 C252 1.377(10) .
C242 H242 0.9500 .
C252 C262 1.377(10) .
C252 H252 0.9500 .
C262 C272 1.377(10) .
C262 H262 0.9500 .
C272 N52 1.377(10) .
C272 H272 0.9500 .
N52 Cu2 2.007(17) 2_566
O101 S100 1.452(8) .
O102 S100 1.488(8) .
O103 S100 1.432(8) .
S100 C100 1.813(7) .
C100 F103 1.313(9) .
C100 F101 1.318(9) .
C100 F102 1.343(9) .
O201 S200 1.424(10) .
O202 S200 1.435(10) .
O203 S200 1.445(10) .
S200 C200 1.812(7) .
C200 F201 1.342(10) .
C200 F203 1.345(10) .
C200 F202 1.348(10) .
N300 C301 1.136(13) .
C301 C302 1.428(15) .
C302 H30A 0.9800 .
C302 H30B 0.9800 .
C302 H30C 0.9800 .

loop_
_geom_torsion_atom_site_label_1
_geom_torsion_atom_site_label_2
_geom_torsion_atom_site_label_3
_geom_torsion_atom_site_label_4
_geom_torsion
_geom_torsion_site_symmetry_1
_geom_torsion_site_symmetry_4
N3 Cu1 Cu2 N5 -62.0(15) 2_566 2_566
N3 Cu1 Cu2 N5 118.0(15) . 2_566
N1 Cu1 Cu2 N5 -150.0(15) . 2_566
N1 Cu1 Cu2 N5 30.0(15) 2_566 2_566
N3 Cu1 Cu2 N52 -53(2) 2_566 2_566
N3 Cu1 Cu2 N52 127(2) . 2_566
N1 Cu1 Cu2 N52 -141(2) . 2_566
N1 Cu1 Cu2 N52 39(2) 2_566 2_566
N3 Cu1 Cu2 N1 88.0(3) 2_566 .
N3 Cu1 Cu2 N1 -92.0(3) . .
N1 Cu1 Cu2 N1 179.999(3) 2_566 .
N3 Cu1 Cu2 N3 179.999(2) 2_566 .
N1 Cu1 Cu2 N3 92.0(2) . .
N1 Cu1 Cu2 N3 -88.0(2) 2_566 .
N3 Cu1 Cu2 C27 -75.8(19) 2_566 2_566
N3 Cu1 Cu2 C27 104.2(19) . 2_566
N1 Cu1 Cu2 C27 -163.8(19) . 2_566
N1 Cu1 Cu2 C27 16.2(19) 2_566 2_566
C232 C1 C3 N1 -106.1(12) . .
O1 C1 C3 N1 140.8(7) . .
C19 C1 C3 N1 18.2(10) . .
C23 C1 C3 N1 -101.1(8) . .
C232 C1 C3 N2 70.9(12) . .
O1 C1 C3 N2 -42.2(8) . .
C19 C1 C3 N2 -164.8(6) . .
C23 C1 C3 N2 75.8(8) . .
N1 C4 C5 N2 0.8(7) . .
C7 C4 C5 N2 -178.0(6) . .
N1 C4 C5 C132 167.7(11) . .
C7 C4 C5 C132 -11.0(15) . .
N1 C4 C5 C13 -178.1(7) . .
C7 C4 C5 C13 3.1(12) . .
C5 C4 C7 C8 132.2(6) . .
N1 C4 C7 C8 -46.4(8) . .
C5 C4 C7 C12 -45.0(8) . .
N1 C4 C7 C12 136.4(6) . .
C12 C7 C8 C9 0.0 . .
C4 C7 C8 C9 -177.2(5) . .
C7 C8 C9 C10 0.0 . .
C8 C9 C10 C11 0.0 . .
C9 C10 C11 C12 0.0 . .
C10 C11 C12 C7 0.0 . .
C8 C7 C12 C11 0.0 . .
C4 C7 C12 C11 177.2(5) . .
C4 C5 C13 C14 120.0(8) . .
N2 C5 C13 C14 -58.7(11) . .
C132 C5 C13 C14 -142(7) . .
C4 C5 C13 C18 -64.2(11) . .
N2 C5 C13 C18 117.2(8) . .
C132 C5 C13 C18 34(6) . .
C18 C13 C14 C15 0.0 . .
C5 C13 C14 C15 175.8(11) . .
C13 C14 C15 C16 0.0 . .
C14 C15 C16 C17 0.0 . .
C15 C16 C17 C18 0.0 . .
C16 C17 C18 C13 0.0 . .
C14 C13 C18 C17 0.0 . .
C5 C13 C18 C17 -175.8(11) . .
C4 C5 C132 C142 129.0(10) . .
N2 C5 C132 C142 -66.0(15) . .
C13 C5 C132 C142 38(6) . .
C4 C5 C132 C182 -43.0(17) . .
N2 C5 C132 C182 122.0(11) . .
C13 C5 C132 C182 -134(7) . .
C182 C132 C142 C152 0.0 . .
C5 C132 C142 C152 -171.9(18) . .
C132 C142 C152 C162 0.0 . .
C142 C152 C162 C172 0.0 . .
C152 C162 C172 C182 0.0 . .
C162 C172 C182 C132 0.0 . .
C142 C132 C182 C172 0.0 . .
C5 C132 C182 C172 171.9(18) . .
C232 C1 C19 N3 100.9(11) . .
O1 C1 C19 N3 -146.9(7) . .
C3 C1 C19 N3 -24.2(9) . .
C23 C1 C19 N3 93.3(9) . .
C232 C1 C19 N4 -82.0(11) . .
O1 C1 C19 N4 30.1(9) . .
C3 C1 C19 N4 152.9(6) . .
C23 C1 C19 N4 -89.6(8) . .
N4 C20 C21 N3 2.2(8) . .
C232 C1 C23 C24 17(9) . .
O1 C1 C23 C24 -5.1(9) . .
C3 C1 C23 C24 -123.5(7) . .
C19 C1 C23 C24 114.8(7) . .
C232 C1 C23 N5 -168(10) . .
O1 C1 C23 N5 169.9(5) . .
C3 C1 C23 N5 51.5(7) . .
C19 C1 C23 N5 -70.2(7) . .
N5 C23 C24 C25 0.0 . .
C1 C23 C24 C25 174.7(9) . .
C23 C24 C25 C26 0.0 . .
C24 C25 C26 C27 0.0 . .
C25 C26 C27 N5 0.0 . .
C25 C26 C27 Cu2 37.2(13) . 2_566
C26 C27 N5 C23 0.0 . .
Cu2 C27 N5 C23 -161.2(7) 2_566 .
C26 C27 N5 Cu2 161.2(7) . 2_566
C24 C23 N5 C27 0.0 . .
C1 C23 N5 C27 -175.4(8) . .
C24 C23 N5 Cu2 -155.3(9) . 2_566
C1 C23 N5 Cu2 29.3(9) . 2_566
O1 C1 C232 C242 0.9(14) . .
C3 C1 C232 C242 -116.7(11) . .
C19 C1 C232 C242 117.5(11) . .
C23 C1 C232 C242 -158(10) . .
O1 C1 C232 N52 176.5(8) . .
C3 C1 C232 N52 59.0(12) . .
C19 C1 C232 N52 -66.9(11) . .
C23 C1 C232 N52 17(9) . .
C1 C232 C242 C252 175.5(18) . .
N52 C232 C242 C252 0.0 . .
C232 C242 C252 C262 0.0 . .
C242 C252 C262 C272 0.0 . .
C252 C262 C272 N52 0.0 . .
C262 C272 N52 C232 0.0 . .
C262 C272 N52 Cu2 173.6(11) . 2_566
C1 C232 N52 C272 -175.8(16) . .
C242 C232 N52 C272 0.0 . .
C1 C232 N52 Cu2 12.1(13) . 2_566
C242 C232 N52 Cu2 -172.1(14) . 2_566
N2 C3 N1 C4 2.0(8) . .
C1 C3 N1 C4 179.2(6) . .
N2 C3 N1 Cu2 177.3(5) . .
C1 C3 N1 Cu2 -5.4(11) . .
N2 C3 N1 Cu1 -145.5(4) . .
C1 C3 N1 Cu1 31.8(8) . .
C5 C4 N1 C3 -1.7(8) . .
C7 C4 N1 C3 177.1(6) . .
C5 C4 N1 Cu2 -177.6(5) . .
C7 C4 N1 Cu2 1.2(9) . .
C5 C4 N1 Cu1 134.3(6) . .
C7 C4 N1 Cu1 -46.9(10) . .
Cu1 Cu2 N1 C3 65.0(6) . .
N5 Cu2 N1 C3 -175(2) 2_566 .
N52 Cu2 N1 C3 178(3) 2_566 .
N3 Cu2 N1 C3 -3.2(7) . .
C27 Cu2 N1 C3 -127.2(14) 2_566 .
Cu2 Cu2 N1 C3 65.0(6) 2_566 .
Cu1 Cu2 N1 C4 -120.3(5) . .
N5 Cu2 N1 C4 0(2) 2_566 .
N52 Cu2 N1 C4 -7(3) 2_566 .
N3 Cu2 N1 C4 171.6(6) . .
C27 Cu2 N1 C4 47.5(14) 2_566 .
Cu2 Cu2 N1 C4 -120.3(5) 2_566 .
N5 Cu2 N1 Cu1 120(2) 2_566 .
N52 Cu2 N1 Cu1 113(3) 2_566 .
N3 Cu2 N1 Cu1 -68.1(2) . .
C27 Cu2 N1 Cu1 167.8(13) 2_566 .
Cu2 Cu2 N1 Cu1 0.001(4) 2_566 .
Cu2 Cu1 N1 C3 45.4(5) 2_566 .
Cu2 Cu1 N1 C3 -134.6(5) . .
N3 Cu1 N1 C3 117.7(5) 2_566 .
N3 Cu1 N1 C3 -62.3(5) . .
Cu2 Cu1 N1 C4 -89.9(7) 2_566 .
Cu2 Cu1 N1 C4 90.1(7) . .
N3 Cu1 N1 C4 -17.7(7) 2_566 .
N3 Cu1 N1 C4 162.3(7) . .
Cu2 Cu1 N1 Cu2 180.002(4) 2_566 .
N3 Cu1 N1 Cu2 -107.7(2) 2_566 .
N3 Cu1 N1 Cu2 72.3(2) . .
N1 C3 N2 C5 -1.5(7) . .
C1 C3 N2 C5 -178.9(6) . .
N1 C3 N2 C6 177.0(6) . .
C1 C3 N2 C6 -0.4(10) . .
C4 C5 N2 C3 0.4(7) . .
C132 C5 N2 C3 -167.5(10) . .
C13 C5 N2 C3 179.3(7) . .
C4 C5 N2 C6 -178.2(6) . .
C132 C5 N2 C6 13.9(12) . .
C13 C5 N2 C6 0.7(11) . .
N4 C19 N3 C21 -1.9(8) . .
C1 C19 N3 C21 175.4(6) . .
N4 C19 N3 Cu1 155.9(5) . .
C1 C19 N3 Cu1 -26.7(9) . .
N4 C19 N3 Cu2 -159.9(5) . .
C1 C19 N3 Cu2 17.4(11) . .
C20 C21 N3 C19 -0.2(8) . .
C20 C21 N3 Cu1 -151.6(6) . .
C20 C21 N3 Cu2 161.4(5) . .
Cu2 Cu1 N3 C19 -52.7(5) 2_566 .
Cu2 Cu1 N3 C19 127.3(5) . .
N1 Cu1 N3 C19 60.8(5) . .
N1 Cu1 N3 C19 -119.2(5) 2_566 .
Cu2 Cu1 N3 C21 97.2(7) 2_566 .
Cu2 Cu1 N3 C21 -82.8(7) . .
N1 Cu1 N3 C21 -149.3(7) . .
N1 Cu1 N3 C21 30.7(7) 2_566 .
Cu2 Cu1 N3 Cu2 179.999(2) 2_566 .
N1 Cu1 N3 Cu2 -66.5(2) . .
N1 Cu1 N3 Cu2 113.5(2) 2_566 .
Cu1 Cu2 N3 C19 -77.9(7) . .
N5 Cu2 N3 C19 172.4(15) 2_566 .
N52 Cu2 N3 C19 176(2) 2_566 .
N1 Cu2 N3 C19 -2.7(7) . .
C27 Cu2 N3 C19 137.1(13) 2_566 .
Cu2 Cu2 N3 C19 -77.9(7) 2_566 .
Cu1 Cu2 N3 C21 126.0(5) . .
N5 Cu2 N3 C21 16.3(15) 2_566 .
N52 Cu2 N3 C21 20(2) 2_566 .
N1 Cu2 N3 C21 -158.8(6) . .
C27 Cu2 N3 C21 -19.0(13) 2_566 .
Cu2 Cu2 N3 C21 126.0(5) 2_566 .
N5 Cu2 N3 Cu1 -109.8(14) 2_566 .
N52 Cu2 N3 Cu1 -106(2) 2_566 .
N1 Cu2 N3 Cu1 75.2(2) . .
C27 Cu2 N3 Cu1 -145.1(12) 2_566 .
Cu2 Cu2 N3 Cu1 -0.001(2) 2_566 .
N3 C19 N4 C20 3.2(8) . .
C1 C19 N4 C20 -174.2(6) . .
N3 C19 N4 C22 -173.7(8) . .
C1 C19 N4 C22 8.8(12) . .
C21 C20 N4 C19 -3.2(7) . .
C21 C20 N4 C22 174.1(7) . .
C232 C1 O1 C2 -176.2(10) . .
C3 C1 O1 C2 -57.5(8) . .
C19 C1 O1 C2 66.9(7) . .
C23 C1 O1 C2 -173.4(6) . .
O103 S100 C100 F103 57.8(10) . .
O101 S100 C100 F103 -160.8(10) . .
O102 S100 C100 F103 -56.4(10) . .
O103 S100 C100 F101 -178.1(9) . .
O101 S100 C100 F101 -36.7(13) . .
O102 S100 C100 F101 67.7(10) . .
O103 S100 C100 F102 -61.0(9) . .
O101 S100 C100 F102 80.4(11) . .
O102 S100 C100 F102 -175.2(8) . .
O201 S200 C200 F201 -56.4(17) . .
O202 S200 C200 F201 42.2(16) . .
O203 S200 C200 F201 -175.1(17) . .
O201 S200 C200 F203 -174.6(16) . .
O202 S200 C200 F203 -76.0(18) . .
O203 S200 C200 F203 66.7(19) . .
O201 S200 C200 F202 59.6(18) . .
O202 S200 C200 F202 158.2(17) . .
O203 S200 C200 F202 -59.1(19) . .
